data_7038454
loop_
_publ_author_name
'McKeown, P.'
'Davidson, M. G.'
'Lowe, J. P.'
'Mahon, M. F.'
'Thomas, L. H.'
'Woodman, T. J.'
'Jones, M. D.'

_publ_section_title
;
 Aminopiperidine based complexes for lactide polymerisation.
;
_journal_issue 12
_journal_name_full 'Dalton transactions (Cambridge, England : 2003)'
_journal_page_first 5374
_journal_page_last 5387
_journal_paper_doi 10.1039/c5dt04695e
_journal_volume 45
_journal_year 2016
_chemical_formula_sum 'C28 H38 Cl2 N2 O2'
_chemical_formula_weight 505.50
_space_group_crystal_system triclinic
_space_group_IT_number 2
_space_group_name_Hall '-P 1'
_space_group_name_H-M_alt 'P -1'
_symmetry_space_group_name_Hall '-P 1'
_symmetry_space_group_name_H-M 'P -1'
_atom_sites_solution_hydrogens mixed
_atom_sites_solution_primary difmap
_audit_creation_method SHELXL-2014/7
_audit_update_record
;
2015-10-20 deposited with the CCDC.
2016-02-18 downloaded from the CCDC.
;
_cell_angle_alpha 85.543(8)
_cell_angle_beta 87.130(7)
_cell_angle_gamma 70.262(8)
_cell_formula_units_Z 2
_cell_length_a 10.7434(9)
_cell_length_b 11.2767(11)
_cell_length_c 11.9090(11)
_cell_measurement_reflns_used 5846
_cell_measurement_temperature 150(2)
_cell_measurement_theta_max 29.7840
_cell_measurement_theta_min 4.0120
_cell_volume 1353.5(2)
_computing_cell_refinement
;
CrysAlisPro, Agilent Technologies,
Version 1.171.37.33 (release 27-03-2014 CrysAlis171 .NET)
(compiled Mar 27 2014,17:12:48)
;
_computing_data_collection
;
CrysAlisPro, Agilent Technologies,
Version 1.171.37.33 (release 27-03-2014 CrysAlis171 .NET)
(compiled Mar 27 2014,17:12:48)
;
_computing_data_reduction
;
CrysAlisPro, Agilent Technologies,
Version 1.171.37.33 (release 27-03-2014 CrysAlis171 .NET)
(compiled Mar 27 2014,17:12:48)
;
_computing_structure_refinement 'SHELXL-2014/7 (Sheldrick, 2014)'
_diffrn_ambient_temperature 150(2)
_diffrn_detector 'CCD plate'
_diffrn_detector_area_resol_mean 8.0734
_diffrn_detector_type EosS2
_diffrn_measured_fraction_theta_full 0.997
_diffrn_measured_fraction_theta_max 0.997
_diffrn_measurement_device 'four-circle diffractometer'
_diffrn_measurement_device_type 'New Xcalibur, EosS2'
_diffrn_measurement_method 'profile data from \q/2\q scans'
_diffrn_radiation_monochromator graphite
_diffrn_radiation_probe x-ray
_diffrn_radiation_type 'Mo K\a'
_diffrn_radiation_wavelength 0.71073
_diffrn_reflns_av_R_equivalents 0.0212
_diffrn_reflns_av_unetI/netI 0.0352
_diffrn_reflns_Laue_measured_fraction_full 0.997
_diffrn_reflns_Laue_measured_fraction_max 0.997
_diffrn_reflns_limit_h_max 13
_diffrn_reflns_limit_h_min -13
_diffrn_reflns_limit_k_max 14
_diffrn_reflns_limit_k_min -14
_diffrn_reflns_limit_l_max 15
_diffrn_reflns_limit_l_min -15
_diffrn_reflns_number 12476
_diffrn_reflns_point_group_measured_fraction_full 0.997
_diffrn_reflns_point_group_measured_fraction_max 0.997
_diffrn_reflns_theta_full 25.242
_diffrn_reflns_theta_max 27.484
_diffrn_reflns_theta_min 3.613
_diffrn_source 'Enhance (Mo) X-ray Source'
_exptl_absorpt_coefficient_mu 0.267
_exptl_absorpt_correction_T_max 1.00000
_exptl_absorpt_correction_T_min 0.97779
_exptl_absorpt_correction_type multi-scan
_exptl_absorpt_process_details
;
CrysAlisPro, Agilent Technologies,
Version 1.171.37.33 (release 27-03-2014 CrysAlis171 .NET)
(compiled Mar 27 2014,17:12:48)
Empirical absorption correction using spherical harmonics,
 implemented in SCALE3 ABSPACK scaling algorithm.
;
_exptl_crystal_colour colourless
_exptl_crystal_density_diffrn 1.240
_exptl_crystal_description plate
_exptl_crystal_F_000 540
_exptl_crystal_size_max 0.200
_exptl_crystal_size_mid 0.150
_exptl_crystal_size_min 0.100
_refine_diff_density_max 0.335
_refine_diff_density_min -0.239
_refine_diff_density_rms 0.046
_refine_ls_extinction_method none
_refine_ls_goodness_of_fit_ref 1.025
_refine_ls_hydrogen_treatment mixed
_refine_ls_matrix_type full
_refine_ls_number_parameters 321
_refine_ls_number_reflns 6195
_refine_ls_number_restraints 0
_refine_ls_restrained_S_all 1.025
_refine_ls_R_factor_all 0.0503
_refine_ls_R_factor_gt 0.0398
_refine_ls_shift/su_max 0.000
_refine_ls_shift/su_mean 0.000
_refine_ls_structure_factor_coef Fsqd
_refine_ls_weighting_details 'w=1/[\s^2^(Fo^2^)+(0.0400P)^2^+0.5164P] where P=(Fo^2^+2Fc^2^)/3'
_refine_ls_weighting_scheme calc
_refine_ls_wR_factor_gt 0.0916
_refine_ls_wR_factor_ref 0.0973
_reflns_Friedel_coverage 0.000
_reflns_number_gt 5196
_reflns_number_total 6195
_reflns_threshold_expression 'I > 2\s(I)'
_cod_data_source_file c5dt04695e2.cif
_cod_data_source_block 1H2
_cod_depositor_comments 'Adding full bibliography for 7038454--7038468.cif.'
_cod_database_code 7038454
_shelx_shelxl_version_number 2014/7
_shelx_space_group_comment
;
The symmetry employed for this shelxl refinement is uniquely defined
by the following loop, which should always be used as a source of
symmetry information in preference to the above space-group names.
They are only intended as comments.
;
_shelx_estimated_absorpt_t_min 0.924
_shelx_estimated_absorpt_t_max 0.949

loop_
_space_group_symop_operation_xyz
'x, y, z'
'-x, -y, -z'

loop_
_atom_site_label
_atom_site_type_symbol
_atom_site_fract_x
_atom_site_fract_y
_atom_site_fract_z
_atom_site_U_iso_or_equiv
_atom_site_adp_type
_atom_site_occupancy
_atom_site_site_symmetry_order
_atom_site_calc_flag
_atom_site_refinement_flags_posn
_atom_site_refinement_flags_adp
Cl1 Cl 0.20649(4) 0.87307(3) 0.46643(3) 0.02979(11) Uani 1 1 d . .
O1 O 0.47951(10) 0.62873(10) 0.77000(9) 0.0215(2) Uani 1 1 d . .
N1 N 0.40933(11) 0.42034(10) 0.74352(10) 0.0160(2) Uani 1 1 d . .
C1 C 0.39565(13) 0.64758(13) 0.86289(11) 0.0164(3) Uani 1 1 d . .
Cl2 Cl -0.11805(4) 0.84941(4) 0.81955(4) 0.03960(13) Uani 1 1 d . .
O2 O 0.33333(10) 0.60233(10) 0.52147(9) 0.0230(2) Uani 1 1 d . .
N2 N 0.29343(11) 0.38594(11) 0.60141(10) 0.0179(2) Uani 1 1 d . .
C2 C 0.34794(13) 0.76681(13) 0.90764(11) 0.0164(3) Uani 1 1 d . .
C3 C 0.25832(13) 0.78082(13) 0.99942(12) 0.0186(3) Uani 1 1 d . .
H3 H 0.2245 0.8594 1.0295 0.022 Uiso 1 1 calc R U
C4 C 0.21722(14) 0.68350(14) 1.04801(12) 0.0195(3) Uani 1 1 d . .
C5 C 0.27122(14) 0.56585(14) 1.00288(12) 0.0200(3) Uani 1 1 d . .
H5 H 0.2473 0.4985 1.0349 0.024 Uiso 1 1 calc R U
C6 C 0.35927(13) 0.54640(13) 0.91182(11) 0.0172(3) Uani 1 1 d . .
C7 C 0.39189(14) 0.87667(13) 0.85815(12) 0.0190(3) Uani 1 1 d . .
C8 C 0.34439(16) 0.91364(15) 0.73689(13) 0.0253(3) Uani 1 1 d . .
H8A H 0.3765 0.8410 0.6929 0.038 Uiso 1 1 calc R U
H8B H 0.3775 0.9782 0.7046 0.038 Uiso 1 1 calc R U
H8C H 0.2495 0.9448 0.7372 0.038 Uiso 1 1 calc R U
C9 C 0.33495(17) 0.99438(14) 0.92608(14) 0.0279(3) Uani 1 1 d . .
H9A H 0.2401 1.0228 0.9249 0.042 Uiso 1 1 calc R U
H9B H 0.3660 1.0601 0.8933 0.042 Uiso 1 1 calc R U
H9C H 0.3631 0.9739 1.0025 0.042 Uiso 1 1 calc R U
C10 C 0.54370(15) 0.83812(15) 0.85887(14) 0.0268(3) Uani 1 1 d . .
H10A H 0.5732 0.8159 0.9348 0.040 Uiso 1 1 calc R U
H10B H 0.5702 0.9075 0.8282 0.040 Uiso 1 1 calc R U
H10C H 0.5824 0.7669 0.8140 0.040 Uiso 1 1 calc R U
C11 C 0.11624(15) 0.70109(15) 1.14653(13) 0.0248(3) Uani 1 1 d . .
C12 C 0.06549(18) 0.83689(17) 1.18332(16) 0.0389(4) Uani 1 1 d . .
H12A H 0.1384 0.8591 1.2071 0.058 Uiso 1 1 calc R U
H12B H 0.0026 0.8433 1.2447 0.058 Uiso 1 1 calc R U
H12C H 0.0236 0.8934 1.1212 0.058 Uiso 1 1 calc R U
C13 C 0.18021(19) 0.61383(19) 1.24801(14) 0.0415(5) Uani 1 1 d . .
H13A H 0.2091 0.5277 1.2280 0.062 Uiso 1 1 calc R U
H13B H 0.1169 0.6248 1.3095 0.062 Uiso 1 1 calc R U
H13C H 0.2548 0.6343 1.2702 0.062 Uiso 1 1 calc R U
C14 C -0.00323(18) 0.6699(2) 1.11022(17) 0.0432(5) Uani 1 1 d . .
H14A H -0.0395 0.7218 1.0440 0.065 Uiso 1 1 calc R U
H14B H -0.0692 0.6858 1.1698 0.065 Uiso 1 1 calc R U
H14C H 0.0241 0.5826 1.0941 0.065 Uiso 1 1 calc R U
C15 C 0.41947(15) 0.41732(13) 0.86692(12) 0.0196(3) Uani 1 1 d . .
H15A H 0.5119 0.3829 0.8866 0.024 Uiso 1 1 calc R U
H15B H 0.3750 0.3617 0.9025 0.024 Uiso 1 1 calc R U
C16 C 0.48842(14) 0.29738(13) 0.69565(12) 0.0206(3) Uani 1 1 d . .
H16A H 0.5271 0.2338 0.7553 0.025 Uiso 1 1 calc R U
H16B H 0.5587 0.3074 0.6456 0.025 Uiso 1 1 calc R U
C17 C 0.38968(14) 0.26060(13) 0.63140(12) 0.0185(3) Uani 1 1 d . .
H17 H 0.3469 0.2135 0.6833 0.022 Uiso 1 1 calc R U
C18 C 0.43771(16) 0.18847(14) 0.52668(13) 0.0253(3) Uani 1 1 d . .
H18A H 0.4987 0.1049 0.5473 0.030 Uiso 1 1 calc R U
H18B H 0.4842 0.2321 0.4764 0.030 Uiso 1 1 calc R U
C19 C 0.31989(17) 0.17743(15) 0.46690(14) 0.0306(4) Uani 1 1 d . .
H19A H 0.2807 0.1242 0.5135 0.037 Uiso 1 1 calc R U
H19B H 0.3499 0.1382 0.3963 0.037 Uiso 1 1 calc R U
C20 C 0.21610(18) 0.30758(16) 0.44380(14) 0.0326(4) Uani 1 1 d . .
H20A H 0.2517 0.3566 0.3889 0.039 Uiso 1 1 calc R U
H20B H 0.1389 0.2980 0.4121 0.039 Uiso 1 1 calc R U
C21 C 0.17532(15) 0.37789(15) 0.55094(14) 0.0272(3) Uani 1 1 d . .
H21A H 0.1137 0.4620 0.5334 0.033 Uiso 1 1 calc R U
H21B H 0.1318 0.3335 0.6036 0.033 Uiso 1 1 calc R U
C22 C 0.27193(13) 0.44995(12) 0.70657(12) 0.0165(3) Uani 1 1 d . .
H22 H 0.2231 0.4118 0.7614 0.020 Uiso 1 1 calc R U
C23 C 0.19654(13) 0.58955(13) 0.68596(12) 0.0169(3) Uani 1 1 d . .
C24 C 0.08905(13) 0.64892(14) 0.75527(13) 0.0209(3) Uani 1 1 d . .
H24 H 0.0636 0.6031 0.8150 0.025 Uiso 1 1 calc R U
C25 C 0.01968(14) 0.77662(14) 0.73526(13) 0.0234(3) Uani 1 1 d . .
C26 C 0.05568(14) 0.84629(14) 0.64751(13) 0.0236(3) Uani 1 1 d . .
H26 H 0.0099 0.9322 0.6354 0.028 Uiso 1 1 calc R U
C27 C 0.16132(14) 0.78600(13) 0.57762(13) 0.0210(3) Uani 1 1 d . .
C28 C 0.23259(13) 0.65746(13) 0.59410(12) 0.0176(3) Uani 1 1 d . .
H1 H 0.4749(19) 0.5659(19) 0.7425(16) 0.035(5) Uiso 1 1 d . .
H2 H 0.344(2) 0.525(2) 0.5296(18) 0.046(6) Uiso 1 1 d . .

loop_
_atom_site_aniso_label
_atom_site_aniso_U_11
_atom_site_aniso_U_22
_atom_site_aniso_U_33
_atom_site_aniso_U_23
_atom_site_aniso_U_13
_atom_site_aniso_U_12
Cl1 0.0328(2) 0.01950(19) 0.0320(2) 0.00823(15) -0.00443(16) -0.00373(15)
O1 0.0249(5) 0.0205(5) 0.0212(5) -0.0066(4) 0.0069(4) -0.0102(4)
N1 0.0171(5) 0.0127(5) 0.0163(6) -0.0017(4) -0.0024(4) -0.0021(4)
C1 0.0142(6) 0.0197(7) 0.0153(6) -0.0024(5) -0.0008(5) -0.0055(5)
Cl2 0.0260(2) 0.0319(2) 0.0514(3) -0.0105(2) 0.01188(18) 0.00256(17)
O2 0.0269(5) 0.0159(5) 0.0224(5) 0.0003(4) 0.0039(4) -0.0031(4)
N2 0.0197(6) 0.0143(6) 0.0192(6) -0.0023(5) -0.0026(5) -0.0044(5)
C2 0.0167(6) 0.0178(7) 0.0159(6) -0.0005(5) -0.0028(5) -0.0071(5)
C3 0.0178(6) 0.0193(7) 0.0184(7) -0.0039(5) -0.0010(5) -0.0052(5)
C4 0.0185(7) 0.0252(7) 0.0154(6) -0.0016(6) -0.0004(5) -0.0082(6)
C5 0.0241(7) 0.0211(7) 0.0171(7) 0.0020(6) -0.0024(6) -0.0109(6)
C6 0.0198(7) 0.0169(7) 0.0150(6) -0.0012(5) -0.0045(5) -0.0057(5)
C7 0.0234(7) 0.0180(7) 0.0183(7) -0.0024(5) -0.0007(6) -0.0102(6)
C8 0.0347(8) 0.0225(8) 0.0215(7) 0.0025(6) -0.0043(6) -0.0135(7)
C9 0.0383(9) 0.0209(7) 0.0286(8) -0.0055(6) 0.0029(7) -0.0147(7)
C10 0.0259(8) 0.0297(8) 0.0306(8) -0.0032(7) -0.0007(6) -0.0166(7)
C11 0.0240(7) 0.0312(8) 0.0204(7) -0.0026(6) 0.0059(6) -0.0113(6)
C12 0.0384(10) 0.0379(10) 0.0371(10) -0.0095(8) 0.0187(8) -0.0097(8)
C13 0.0421(10) 0.0516(12) 0.0219(8) 0.0051(8) 0.0080(7) -0.0070(9)
C14 0.0333(9) 0.0659(13) 0.0394(10) -0.0099(10) 0.0115(8) -0.0287(9)
C15 0.0259(7) 0.0147(7) 0.0171(7) 0.0008(5) -0.0053(6) -0.0051(6)
C16 0.0210(7) 0.0147(7) 0.0226(7) -0.0036(6) -0.0021(6) -0.0004(5)
C17 0.0227(7) 0.0127(6) 0.0191(7) -0.0006(5) 0.0007(5) -0.0048(5)
C18 0.0324(8) 0.0173(7) 0.0242(8) -0.0052(6) 0.0003(6) -0.0052(6)
C19 0.0451(10) 0.0229(8) 0.0266(8) -0.0073(7) -0.0037(7) -0.0136(7)
C20 0.0410(10) 0.0287(9) 0.0297(9) -0.0050(7) -0.0145(7) -0.0110(7)
C21 0.0250(8) 0.0239(8) 0.0336(9) -0.0051(7) -0.0088(7) -0.0076(6)
C22 0.0172(6) 0.0146(6) 0.0183(7) -0.0009(5) -0.0009(5) -0.0060(5)
C23 0.0152(6) 0.0152(6) 0.0196(7) -0.0020(5) -0.0043(5) -0.0033(5)
C24 0.0171(7) 0.0214(7) 0.0243(7) -0.0034(6) -0.0020(6) -0.0059(6)
C25 0.0155(7) 0.0216(7) 0.0306(8) -0.0087(6) -0.0009(6) -0.0016(6)
C26 0.0196(7) 0.0148(7) 0.0338(8) -0.0032(6) -0.0087(6) -0.0006(6)
C27 0.0218(7) 0.0175(7) 0.0235(7) 0.0021(6) -0.0078(6) -0.0059(6)
C28 0.0165(6) 0.0157(6) 0.0201(7) -0.0026(5) -0.0046(5) -0.0037(5)

loop_
_atom_type_symbol
_atom_type_description
_atom_type_scat_dispersion_real
_atom_type_scat_dispersion_imag
_atom_type_scat_source
C C 0.0033 0.0016 'International Tables Vol C Tables 4.2.6.8 and 6.1.1.4'
H H 0.0000 0.0000 'International Tables Vol C Tables 4.2.6.8 and 6.1.1.4'
N N 0.0061 0.0033 'International Tables Vol C Tables 4.2.6.8 and 6.1.1.4'
O O 0.0106 0.0060 'International Tables Vol C Tables 4.2.6.8 and 6.1.1.4'
Cl Cl 0.1484 0.1585 'International Tables Vol C Tables 4.2.6.8 and 6.1.1.4'

loop_
_geom_angle_atom_site_label_1
_geom_angle_atom_site_label_2
_geom_angle_atom_site_label_3
_geom_angle
C15 N1 C22 113.21(11)
C15 N1 C16 112.76(11)
C22 N1 C16 106.31(10)
O1 C1 C6 119.07(12)
O1 C1 C2 119.94(12)
C6 C1 C2 120.99(12)
C22 N2 C21 116.10(11)
C22 N2 C17 103.60(10)
C21 N2 C17 112.23(11)
C3 C2 C1 116.89(13)
C3 C2 C7 121.61(13)
C1 C2 C7 121.50(12)
C4 C3 C2 123.59(13)
C3 C4 C5 117.17(13)
C3 C4 C11 123.02(13)
C5 C4 C11 119.81(13)
C6 C5 C4 121.91(13)
C5 C6 C1 119.37(13)
C5 C6 C15 120.85(13)
C1 C6 C15 119.76(12)
C8 C7 C2 109.90(12)
C8 C7 C9 107.70(12)
C2 C7 C9 112.13(12)
C8 C7 C10 109.54(12)
C2 C7 C10 110.09(12)
C9 C7 C10 107.41(12)
C14 C11 C13 110.13(15)
C14 C11 C12 107.54(15)
C13 C11 C12 107.95(15)
C14 C11 C4 109.07(13)
C13 C11 C4 109.58(13)
C12 C11 C4 112.54(13)
N1 C15 C6 112.37(11)
N1 C16 C17 104.90(11)
N2 C17 C18 110.12(12)
N2 C17 C16 100.52(11)
C18 C17 C16 118.51(12)
C17 C18 C19 109.69(13)
C18 C19 C20 110.63(13)
C21 C20 C19 111.41(13)
N2 C21 C20 108.95(13)
N2 C22 N1 101.57(10)
N2 C22 C23 110.81(11)
N1 C22 C23 114.47(11)
C24 C23 C28 120.14(13)
C24 C23 C22 120.20(12)
C28 C23 C22 119.62(12)
C25 C24 C23 119.89(14)
C26 C25 C24 121.05(14)
C26 C25 Cl2 119.23(11)
C24 C25 Cl2 119.70(12)
C25 C26 C27 118.72(13)
C26 C27 C28 121.97(13)
C26 C27 Cl1 118.93(11)
C28 C27 Cl1 119.10(11)
O2 C28 C27 119.59(13)
O2 C28 C23 122.22(12)
C27 C28 C23 118.19(13)

loop_
_geom_bond_atom_site_label_1
_geom_bond_atom_site_label_2
_geom_bond_distance
Cl1 C27 1.7344(15)
O1 C1 1.3741(16)
N1 C15 1.4760(17)
N1 C22 1.4810(17)
N1 C16 1.4994(17)
C1 C6 1.4033(19)
C1 C2 1.4047(19)
Cl2 C25 1.7406(15)
O2 C28 1.3569(17)
N2 C22 1.4635(18)
N2 C21 1.4635(19)
N2 C17 1.4717(17)
C2 C3 1.4020(19)
C2 C7 1.5358(19)
C3 C4 1.392(2)
C4 C5 1.395(2)
C4 C11 1.5350(19)
C5 C6 1.383(2)
C6 C15 1.5078(19)
C7 C8 1.535(2)
C7 C9 1.536(2)
C7 C10 1.540(2)
C11 C14 1.530(2)
C11 C13 1.531(2)
C11 C12 1.533(2)
C16 C17 1.520(2)
C17 C18 1.514(2)
C18 C19 1.528(2)
C19 C20 1.528(2)
C20 C21 1.522(2)
C22 C23 1.5143(18)
C23 C24 1.3898(19)
C23 C28 1.400(2)
C24 C25 1.388(2)
C25 C26 1.377(2)
C26 C27 1.384(2)
C27 C28 1.3954(19)
